data_7250531
loop_
_publ_author_name
'Gishan, Md'
'Middya, Puspendu'
'Burguera, Sergi'
'Frontera, Antonio'
'Chattopadhyay, Shouvik'

_publ_section_title
;
 Synthesis, structural characterization, and DFT analysis of zinc(ii)
 Schiff base complexes featuring noncovalent spodium bonds
;
_journal_issue 30
_journal_name_full CrystEngComm
_journal_page_first 5104
_journal_page_last 5125
_journal_paper_doi 10.1039/D5CE00304K
_journal_volume 27
_journal_year 2025
_chemical_formula_sum 'C25 H31 Cl4 N3 O5 Zn'
_chemical_formula_weight 660.72
_space_group_crystal_system triclinic
_space_group_IT_number 2
_space_group_name_Hall '-P 1'
_space_group_name_H-M_alt 'P -1'
_atom_sites_solution_hydrogens mixed
_audit_creation_method SHELXL-2018/3
_audit_update_record
;
2024-11-26 deposited with the CCDC.	2025-06-09 downloaded from the CCDC.
;
_cell_angle_alpha 88.103(2)
_cell_angle_beta 82.599(2)
_cell_angle_gamma 87.794(2)
_cell_formula_units_Z 2
_cell_length_a 7.3148(5)
_cell_length_b 12.0737(8)
_cell_length_c 17.2426(12)
_cell_measurement_reflns_used 900
_cell_measurement_temperature 273(2)
_cell_measurement_theta_max 25.023
_cell_measurement_theta_min 2.094
_cell_volume 1508.39(18)
_computing_cell_refinement 'SAINT (Bruker, 2000)'
_computing_data_collection 'SMART (Bruker, 2000)'
_computing_data_reduction SAINT
_computing_molecular_graphics 'Ortep-3 for Windows (Farrugia, 1999) and CAMERON (Watkin et al., 1993)'
_computing_publication_material 'PLATON (Spek, 2003)'
_computing_structure_refinement 'SHELXL-2018/3 (Sheldrick, 2018)'
_computing_structure_solution 'SHELXT 2014/5 (Sheldrick, 2014)'
_diffrn_ambient_temperature 273(2)
_diffrn_measured_fraction_theta_full 0.998
_diffrn_measured_fraction_theta_max 0.998
_diffrn_measurement_device_type 'BRUKER D8 QUEST AREA DETECTOR'
_diffrn_radiation_type MoK\a
_diffrn_radiation_wavelength 0.71073
_diffrn_reflns_av_R_equivalents 0.0617
_diffrn_reflns_av_unetI/netI 0.0324
_diffrn_reflns_Laue_measured_fraction_full 0.998
_diffrn_reflns_Laue_measured_fraction_max 0.998
_diffrn_reflns_limit_h_max 8
_diffrn_reflns_limit_h_min -8
_diffrn_reflns_limit_k_max 14
_diffrn_reflns_limit_k_min -14
_diffrn_reflns_limit_l_max 20
_diffrn_reflns_limit_l_min -20
_diffrn_reflns_number 45283
_diffrn_reflns_point_group_measured_fraction_full 0.998
_diffrn_reflns_point_group_measured_fraction_max 0.998
_diffrn_reflns_theta_full 25.023
_diffrn_reflns_theta_max 25.023
_diffrn_reflns_theta_min 2.094
_exptl_absorpt_coefficient_mu 1.207
_exptl_absorpt_correction_T_max 0.786
_exptl_absorpt_correction_T_min 0.654
_exptl_absorpt_correction_type multi-scan
_exptl_absorpt_process_details SADABS
_exptl_crystal_colour yellow
_exptl_crystal_density_diffrn 1.455
_exptl_crystal_description block
_exptl_crystal_F_000 680
_exptl_crystal_size_max 0.4
_exptl_crystal_size_mid 0.3
_exptl_crystal_size_min 0.2
_refine_diff_density_max 0.775
_refine_diff_density_min -0.701
_refine_diff_density_rms 0.199
_refine_ls_extinction_method none
_refine_ls_goodness_of_fit_ref 1.117
_refine_ls_hydrogen_treatment mixed
_refine_ls_matrix_type full
_refine_ls_number_parameters 378
_refine_ls_number_reflns 5337
_refine_ls_number_restraints 1
_refine_ls_restrained_S_all 1.126
_refine_ls_R_factor_all 0.0507
_refine_ls_R_factor_gt 0.0424
_refine_ls_shift/su_max 0.001
_refine_ls_shift/su_mean 0.000
_refine_ls_structure_factor_coef Fsqd
_refine_ls_weighting_details 'w=1/[\s^2^(Fo^2^)+(0.0852P)^2^+0.8720P] where P=(Fo^2^+2Fc^2^)/3'
_refine_ls_weighting_scheme calc
_refine_ls_wR_factor_gt 0.1284
_refine_ls_wR_factor_ref 0.1436
_reflns_Friedel_coverage 0.000
_reflns_number_gt 4856
_reflns_number_total 5337
_reflns_threshold_expression 'I > 2\s(I)'
_cod_data_source_file d5ce00304k2.cif
_cod_data_source_block shelx_CCDC3
_cod_depositor_comments 'Adding full bibliography for 7250528--7250532.cif.'
_cod_original_cell_volume 1508.40(18)
_cod_database_code 7250531
_shelx_shelxl_version_number 2018/3
_shelx_space_group_comment
;
The symmetry employed for this shelxl refinement is uniquely defined
by the following loop, which should always be used as a source of
symmetry information in preference to the above space-group names.
They are only intended as comments.
;

loop_
_space_group_symop_operation_xyz
'x, y, z'
'-x, -y, -z'

loop_
_atom_site_label
_atom_site_type_symbol
_atom_site_fract_x
_atom_site_fract_y
_atom_site_fract_z
_atom_site_U_iso_or_equiv
_atom_site_adp_type
_atom_site_occupancy
_atom_site_site_symmetry_order
_atom_site_calc_flag
_atom_site_refinement_flags_posn
_atom_site_refinement_flags_adp
_atom_site_refinement_flags_occupancy
_atom_site_disorder_assembly
_atom_site_disorder_group
N3 N 1.2448(8) -0.2059(4) 0.7065(4) 0.067(2) Uani 0.746(16) 1 d . . P A 1
N3A N 1.1943(13) -0.2475(10) 0.6680(8) 0.027(4) Uani 0.254(16) 1 d . . P A 2
C25 C 1.266(2) -0.2775(11) 0.6619(6) 0.175(6) Uani 1 1 d . . . . .
H25 H 1.239730 -0.347161 0.684277 0.211 Uiso 1 1 calc R U . A 1
Zn1 Zn 0.47481(4) 0.26818(3) 0.75361(2) 0.03969(15) Uani 1 1 d . . . . .
Cl4 Cl 0.32359(18) 0.73750(9) 0.99923(7) 0.0806(3) Uani 1 1 d . . . . .
Cl3 Cl 0.88039(14) 0.54521(9) 0.81265(8) 0.0817(4) Uani 1 1 d . . . . .
Cl1 Cl 0.6837(2) -0.09359(11) 0.82833(10) 0.1061(5) Uani 1 1 d . . . . .
Cl2 Cl 0.8428(3) -0.20421(19) 0.52656(17) 0.1817(12) Uani 1 1 d . . . . .
O3 O 0.6240(3) 0.36892(18) 0.80286(12) 0.0435(5) Uani 1 1 d . . . . .
O1 O 0.5783(3) 0.11807(19) 0.76456(14) 0.0543(6) Uani 1 1 d . . . . .
N2 N 0.2588(3) 0.2765(2) 0.84151(14) 0.0418(6) Uani 1 1 d . . . . .
O2 O 0.2678(3) 0.4156(2) 0.69973(14) 0.0618(6) Uani 1 1 d . . . . .
H2 H 0.159506 0.433350 0.713663 0.093 Uiso 1 1 calc R U . . .
O4 O -0.0270(3) 0.2890(2) 0.74320(17) 0.0675(7) Uani 1 1 d D . . . .
H4 H -0.123051 0.310358 0.769080 0.101 Uiso 1 1 calc R U . . .
N1 N 0.5380(4) 0.2713(2) 0.63658(15) 0.0496(6) Uani 1 1 d . . . . .
C18 C 0.2425(4) 0.3598(3) 0.88576(17) 0.0441(7) Uani 1 1 d . . . . .
H18 H 0.135907 0.363850 0.921496 0.053 Uiso 1 1 calc R U . . .
C12 C 0.5515(4) 0.4481(2) 0.84746(16) 0.0378(6) Uani 1 1 d . . . . .
C17 C 0.3692(4) 0.4495(2) 0.88748(17) 0.0403(6) Uani 1 1 d . . . . .
C16 C 0.3030(5) 0.5386(3) 0.93475(19) 0.0492(7) Uani 1 1 d . . . . .
C19 C 0.1083(5) 0.1975(3) 0.8515(2) 0.0523(8) Uani 1 1 d . . . . .
C13 C 0.6561(4) 0.5415(3) 0.85933(19) 0.0466(7) Uani 1 1 d . . . . .
C15 C 0.4101(5) 0.6268(3) 0.94179(19) 0.0517(8) Uani 1 1 d . . . . .
C14 C 0.5871(5) 0.6283(3) 0.9051(2) 0.0504(8) Uani 1 1 d . . . . .
C1 C 0.6380(4) 0.0519(3) 0.7092(2) 0.0511(8) Uani 1 1 d . . . . .
C8 C 0.4984(5) 0.3745(4) 0.5931(2) 0.0598(9) Uani 1 1 d . . . . .
C22 C 0.0329(5) 0.1880(3) 0.7745(2) 0.0592(9) Uani 1 1 d D . . . .
H22A H 0.128027 0.154843 0.737078 0.071 Uiso 1 1 calc R U . . .
H22B H -0.069582 0.138420 0.782021 0.071 Uiso 1 1 calc R U . . .
C20 C 0.1762(6) 0.0854(3) 0.8821(3) 0.0690(11) Uani 1 1 d . . . . .
H20A H 0.079212 0.032776 0.882232 0.083 Uiso 1 1 calc R U . . .
H20B H 0.281109 0.059125 0.846448 0.083 Uiso 1 1 calc R U . . .
C11 C 0.2974(5) 0.4079(4) 0.6170(2) 0.0617(10) Uani 1 1 d . . . . .
C6 C 0.6537(5) 0.0788(3) 0.6289(2) 0.0596(9) Uani 1 1 d . . . . .
C9 C 0.6259(5) 0.4643(4) 0.6094(3) 0.0685(11) Uani 1 1 d . . . . .
H9A H 0.612406 0.475881 0.665271 0.082 Uiso 1 1 calc R U . . .
H9B H 0.590046 0.533069 0.583899 0.082 Uiso 1 1 calc R U . . .
C7 C 0.6072(5) 0.1874(4) 0.5977(2) 0.0617(9) Uani 1 1 d . . . . .
H7 H 0.629912 0.197553 0.543687 0.074 Uiso 1 1 calc R U . . .
C10 C 0.8269(6) 0.4355(5) 0.5809(3) 0.0998(19) Uani 1 1 d . . . . .
H10A H 0.902265 0.494665 0.592503 0.150 Uiso 1 1 calc R U . . .
H10B H 0.863940 0.368290 0.606782 0.150 Uiso 1 1 calc R U . . .
H10C H 0.841583 0.425468 0.525423 0.150 Uiso 1 1 calc R U . . .
C2 C 0.6937(5) -0.0588(3) 0.7293(3) 0.0704(11) Uani 1 1 d . . . . .
C21 C 0.2316(10) 0.0873(5) 0.9628(4) 0.114(2) Uani 1 1 d . . . . .
H21A H 0.272498 0.014201 0.978058 0.170 Uiso 1 1 calc R U . . .
H21B H 0.329902 0.137611 0.963139 0.170 Uiso 1 1 calc R U . . .
H21C H 0.127749 0.111229 0.998969 0.170 Uiso 1 1 calc R U . . .
C5 C 0.7192(7) -0.0011(5) 0.5729(3) 0.0917(16) Uani 1 1 d . . . . .
H5 H 0.731785 0.017894 0.519856 0.110 Uiso 1 1 calc R U . . .
C4 C 0.7640(8) -0.1071(5) 0.5974(5) 0.104(2) Uani 1 1 d . . . . .
C3 C 0.7540(7) -0.1364(4) 0.6754(5) 0.0958(18) Uani 1 1 d . . . . .
H3 H 0.787760 -0.207855 0.691129 0.115 Uiso 1 1 calc R U . . .
C23 C 1.2298(9) -0.1017(6) 0.6699(5) 0.127(2) Uani 1 1 d . . . . .
H23A H 1.212363 -0.045781 0.708667 0.191 Uiso 1 1 calc R U . A 1
H23C H 1.340420 -0.088416 0.634948 0.191 Uiso 1 1 calc R U . A 1
H23B H 1.126195 -0.099370 0.640783 0.191 Uiso 1 1 calc R U . A 1
O99 O 1.3177(11) -0.2785(6) 0.5904(3) 0.192(3) Uani 1 1 d . . . . .
C24 C 1.2210(16) -0.2233(12) 0.7848(6) 0.249(8) Uani 1 1 d . . . . .
H24A H 1.205948 -0.153358 0.810089 0.374 Uiso 1 1 calc R U . A 1
H24B H 1.113086 -0.265830 0.799551 0.374 Uiso 1 1 calc R U . A 1
H24C H 1.326935 -0.263243 0.800373 0.374 Uiso 1 1 calc R U . A 1
H16 H 0.188(6) 0.535(3) 0.965(2) 0.061(11) Uiso 1 1 d . . . . .
H14 H 0.661(6) 0.682(4) 0.908(3) 0.076(13) Uiso 1 1 d . . . . .
H11A H 0.265(5) 0.476(3) 0.585(2) 0.052(9) Uiso 1 1 d . . . . .
H11B H 0.216(6) 0.360(3) 0.603(2) 0.054(10) Uiso 1 1 d . . . . .
H8 H 0.527(6) 0.352(4) 0.532(3) 0.070(12) Uiso 1 1 d . . . . .
H19 H 0.018(5) 0.231(3) 0.889(2) 0.046(9) Uiso 1 1 d . . . . .

loop_
_atom_site_aniso_label
_atom_site_aniso_U_11
_atom_site_aniso_U_22
_atom_site_aniso_U_33
_atom_site_aniso_U_23
_atom_site_aniso_U_13
_atom_site_aniso_U_12
N3 0.079(3) 0.063(3) 0.060(4) -0.004(3) -0.008(3) -0.006(3)
N3A 0.016(5) 0.042(7) 0.027(7) -0.005(5) -0.014(4) -0.003(4)
C25 0.260(15) 0.177(12) 0.083(6) -0.037(7) 0.030(8) -0.075(10)
Zn1 0.0357(2) 0.0446(2) 0.0379(2) -0.00751(14) 0.00089(14) -0.00353(15)
Cl4 0.1033(8) 0.0574(6) 0.0774(7) -0.0286(5) 0.0072(6) 0.0034(5)
Cl3 0.0487(5) 0.0665(6) 0.1269(10) -0.0239(6) 0.0113(5) -0.0214(4)
Cl1 0.1177(11) 0.0646(7) 0.1338(12) 0.0340(7) -0.0194(9) 0.0054(7)
Cl2 0.1666(19) 0.1486(17) 0.236(3) -0.1442(19) -0.0284(17) 0.0492(14)
O3 0.0341(10) 0.0465(11) 0.0494(12) -0.0107(9) -0.0003(9) -0.0055(9)
O1 0.0605(14) 0.0465(12) 0.0537(13) -0.0024(10) 0.0003(11) 0.0019(11)
N2 0.0344(12) 0.0460(14) 0.0440(13) -0.0036(11) 0.0008(10) -0.0081(10)
O2 0.0433(13) 0.0838(18) 0.0560(14) -0.0008(13) 0.0020(11) -0.0005(12)
O4 0.0396(13) 0.0779(18) 0.083(2) 0.0036(15) -0.0038(13) 0.0011(12)
N1 0.0430(14) 0.0640(17) 0.0410(14) -0.0046(12) -0.0042(11) 0.0060(13)
C18 0.0398(16) 0.0522(18) 0.0384(15) -0.0038(13) 0.0042(12) -0.0048(13)
C12 0.0405(15) 0.0392(15) 0.0339(13) -0.0001(11) -0.0057(11) -0.0023(12)
C17 0.0427(16) 0.0432(15) 0.0344(14) -0.0039(12) -0.0010(12) -0.0040(12)
C16 0.0538(19) 0.0524(18) 0.0391(16) -0.0056(14) 0.0035(14) 0.0001(15)
C19 0.0380(16) 0.0551(19) 0.062(2) -0.0082(16) 0.0078(15) -0.0149(14)
C13 0.0434(16) 0.0457(17) 0.0518(18) -0.0011(14) -0.0082(14) -0.0082(13)
C15 0.071(2) 0.0431(17) 0.0410(16) -0.0082(13) -0.0070(15) 0.0029(15)
C14 0.062(2) 0.0384(16) 0.0532(19) -0.0023(14) -0.0134(16) -0.0095(15)
C1 0.0367(16) 0.0451(17) 0.073(2) -0.0137(16) -0.0082(15) -0.0037(13)
C8 0.051(2) 0.084(3) 0.0411(17) 0.0106(17) -0.0020(15) 0.0120(18)
C22 0.0413(18) 0.060(2) 0.078(2) -0.0111(18) -0.0100(17) -0.0079(16)
C20 0.062(2) 0.062(2) 0.083(3) 0.009(2) -0.005(2) -0.0238(19)
C11 0.047(2) 0.087(3) 0.052(2) 0.007(2) -0.0106(16) 0.008(2)
C6 0.0488(19) 0.063(2) 0.067(2) -0.0281(18) -0.0070(17) 0.0059(16)
C9 0.051(2) 0.079(3) 0.072(2) 0.030(2) -0.0022(18) 0.0019(19)
C7 0.056(2) 0.085(3) 0.0436(18) -0.0152(18) -0.0042(15) 0.0077(19)
C10 0.052(2) 0.134(5) 0.107(4) 0.057(4) -0.001(2) -0.001(3)
C2 0.050(2) 0.0452(19) 0.118(4) -0.010(2) -0.016(2) -0.0010(16)
C21 0.132(5) 0.106(4) 0.110(4) 0.047(4) -0.044(4) -0.046(4)
C5 0.081(3) 0.104(4) 0.093(3) -0.054(3) -0.013(3) 0.017(3)
C4 0.077(3) 0.083(4) 0.158(6) -0.077(4) -0.021(4) 0.018(3)
C3 0.067(3) 0.057(3) 0.168(6) -0.037(3) -0.029(3) 0.008(2)
C23 0.098(4) 0.113(5) 0.177(7) 0.027(5) -0.047(5) -0.023(4)
O99 0.262(8) 0.218(7) 0.087(3) -0.012(4) 0.003(4) 0.053(6)
C24 0.236(12) 0.373(18) 0.167(9) 0.131(11) -0.116(9) -0.196(13)

loop_
_atom_type_symbol
_atom_type_description
_atom_type_scat_dispersion_real
_atom_type_scat_dispersion_imag
_atom_type_scat_source
C C 0.0033 0.0016 'International Tables Vol C Tables 4.2.6.8 and 6.1.1.4'
N N 0.0061 0.0033 'International Tables Vol C Tables 4.2.6.8 and 6.1.1.4'
O O 0.0106 0.0060 'International Tables Vol C Tables 4.2.6.8 and 6.1.1.4'
Cl Cl 0.1484 0.1585 'International Tables Vol C Tables 4.2.6.8 and 6.1.1.4'
Zn Zn 0.2839 1.4301 'International Tables Vol C Tables 4.2.6.8 and 6.1.1.4'
H H 0.0000 0.0000 'International Tables Vol C Tables 4.2.6.8 and 6.1.1.4'

loop_
_geom_angle_atom_site_label_1
_geom_angle_atom_site_label_2
_geom_angle_atom_site_label_3
_geom_angle
_geom_angle_site_symmetry_1
_geom_angle_site_symmetry_3
_geom_angle_publ_flag
C25 N3 C24 123.4(10) . . ?
C25 N3 C23 112.5(9) . . ?
C24 N3 C23 123.9(9) . . ?
C25 N3A O99 48.8(18) . . ?
C25 N3A C23 115(2) . . ?
O99 N3A C23 100.9(8) . . ?
N3A C25 O99 109(3) . . ?
N3 C25 O99 132.4(12) . . ?
O3 Zn1 O1 108.29(10) . . ?
O3 Zn1 N1 111.77(11) . . ?
O1 Zn1 N1 92.84(11) . . ?
O3 Zn1 N2 94.04(9) . . ?
O1 Zn1 N2 103.90(10) . . ?
N1 Zn1 N2 143.11(11) . . ?
C12 O3 Zn1 122.46(18) . . ?
C1 O1 Zn1 127.2(2) . . ?
C18 N2 C19 117.3(3) . . ?
C18 N2 Zn1 118.8(2) . . ?
C19 N2 Zn1 123.5(2) . . ?
C7 N1 C8 118.4(3) . . ?
C7 N1 Zn1 123.5(3) . . ?
C8 N1 Zn1 118.1(2) . . ?
N2 C18 C17 128.3(3) . . ?
O3 C12 C17 124.5(3) . . ?
O3 C12 C13 120.3(3) . . ?
C17 C12 C13 115.2(3) . . ?
C16 C17 C12 120.5(3) . . ?
C16 C17 C18 115.6(3) . . ?
C12 C17 C18 123.9(3) . . ?
C15 C16 C17 121.0(3) . . ?
N2 C19 C22 109.2(3) . . ?
N2 C19 C20 110.5(3) . . ?
C22 C19 C20 111.8(3) . . ?
C14 C13 C12 123.1(3) . . ?
C14 C13 Cl3 119.1(3) . . ?
C12 C13 Cl3 117.8(2) . . ?
C16 C15 C14 120.4(3) . . ?
C16 C15 Cl4 120.2(3) . . ?
C14 C15 Cl4 119.4(3) . . ?
C15 C14 C13 119.7(3) . . ?
O1 C1 C6 125.5(3) . . ?
O1 C1 C2 118.8(4) . . ?
C6 C1 C2 115.8(3) . . ?
N1 C8 C9 110.7(3) . . ?
N1 C8 C11 107.6(3) . . ?
C9 C8 C11 111.7(4) . . ?
O4 C22 C19 113.9(3) . . ?
C21 C20 C19 114.2(4) . . ?
O2 C11 C8 108.2(3) . . ?
C1 C6 C5 120.7(4) . . ?
C1 C6 C7 123.5(3) . . ?
C5 C6 C7 115.7(4) . . ?
C8 C9 C10 112.5(4) . . ?
N1 C7 C6 127.0(3) . . ?
C3 C2 C1 123.5(5) . . ?
C3 C2 Cl1 119.5(4) . . ?
C1 C2 Cl1 117.0(3) . . ?
C4 C5 C6 119.7(6) . . ?
C3 C4 C5 121.5(5) . . ?
C3 C4 Cl2 120.0(5) . . ?
C5 C4 Cl2 118.5(6) . . ?
C2 C3 C4 118.8(5) . . ?
C25 O99 N3A 22.3(9) . . ?

loop_
_geom_bond_atom_site_label_1
_geom_bond_atom_site_label_2
_geom_bond_distance
_geom_bond_site_symmetry_2
_geom_bond_publ_flag
N3 C25 1.169(11) . ?
N3 C24 1.348(10) . ?
N3 C23 1.396(8) . ?
N3A C25 0.627(18) . ?
N3A O99 1.562(14) . ?
N3A C23 1.791(15) . ?
C25 O99 1.242(11) . ?
Zn1 O3 1.950(2) . ?
Zn1 O1 1.950(2) . ?
Zn1 N1 2.011(3) . ?
Zn1 N2 2.046(2) . ?
Cl4 C15 1.740(3) . ?
Cl3 C13 1.733(3) . ?
Cl1 C2 1.738(5) . ?
Cl2 C4 1.749(5) . ?
O3 C12 1.301(4) . ?
O1 C1 1.287(4) . ?
N2 C18 1.276(4) . ?
N2 C19 1.474(4) . ?
O2 C11 1.421(4) . ?
O4 C22 1.395(5) . ?
N1 C7 1.285(5) . ?
N1 C8 1.472(5) . ?
C18 C17 1.455(4) . ?
C12 C17 1.420(4) . ?
C12 C13 1.421(4) . ?
C17 C16 1.404(4) . ?
C16 C15 1.364(5) . ?
C19 C22 1.511(5) . ?
C19 C20 1.525(6) . ?
C13 C14 1.374(5) . ?
C15 C14 1.366(5) . ?
C1 C6 1.403(5) . ?
C1 C2 1.426(5) . ?
C8 C9 1.513(6) . ?
C8 C11 1.518(5) . ?
C20 C21 1.500(7) . ?
C6 C5 1.414(5) . ?
C6 C7 1.445(6) . ?
C9 C10 1.520(6) . ?
C2 C3 1.362(7) . ?
C5 C4 1.375(9) . ?
C4 C3 1.373(9) . ?
